data_1553459
loop_
_publ_author_name
'Xie, Jin'
'Li, Jian'
'Wurm, Thomas'
'Weingand, Vanessa'
'Sung, Hui-Ling'
'Rominger, Frank'
'Rudolph, Matthias'
'Hashmi, A. Stephen K.'

_publ_section_title
;
 A general photoinduced electron transfer-directed chemoselective
 perfluoroalkylation of N,N-dialkylhydrazones
;
_journal_issue 7
_journal_name_full 'Organic Chemistry Frontiers'
_journal_page_first 841
_journal_paper_doi 10.1039/C6QO00158K
_journal_volume 3
_journal_year 2016
_chemical_formula_sum 'C14 H10 F12 N2'
_chemical_formula_weight 434.24
_chemical_name_common '3ak in manuscript'
_space_group_crystal_system monoclinic
_space_group_IT_number 14
_space_group_name_Hall '-P 2yn'
_space_group_name_H-M_alt 'P 1 21/n 1'
_atom_sites_solution_hydrogens geom
_audit_creation_method SHELXL-2014/7
_audit_update_record
;
2015-03-13 deposited with the CCDC.
2016-05-10 downloaded from the CCDC.
;
_cell_angle_alpha 90
_cell_angle_beta 101.995(3)
_cell_angle_gamma 90
_cell_formula_units_Z 4
_cell_length_a 10.0639(19)
_cell_length_b 8.1630(16)
_cell_length_c 20.469(4)
_cell_measurement_reflns_used 4030
_cell_measurement_temperature 200(2)
_cell_measurement_theta_max 26.65
_cell_measurement_theta_min 2.49
_cell_volume 1644.8(6)
_computing_cell_refinement 'Bruker SAINT'
_computing_data_collection 'Bruker APEX2'
_computing_data_reduction 'Bruker SAINT'
_computing_molecular_graphics 'Bruker SHELXTL'
_computing_publication_material 'Bruker SHELXTL'
_computing_structure_refinement 'SHELXL-2014/7 (Sheldrick, 2014)'
_computing_structure_solution 'SHELXS-97 (Sheldrick 2008)'
_diffrn_ambient_temperature 200(2)
_diffrn_measured_fraction_theta_full 0.892
_diffrn_measured_fraction_theta_max 0.858
_diffrn_measurement_device_type 'Bruker APEX-II Quazar area detector'
_diffrn_measurement_method '\f and \w scans'
_diffrn_radiation_type MoK\a
_diffrn_radiation_wavelength 0.71073
_diffrn_reflns_av_R_equivalents 0.0846
_diffrn_reflns_av_unetI/netI 0.0799
_diffrn_reflns_Laue_measured_fraction_full 0.892
_diffrn_reflns_Laue_measured_fraction_max 0.858
_diffrn_reflns_number 11766
_diffrn_reflns_point_group_measured_fraction_full 0.892
_diffrn_reflns_point_group_measured_fraction_max 0.858
_diffrn_reflns_theta_full 25.242
_diffrn_reflns_theta_max 26.758
_diffrn_reflns_theta_min 2.034
_diffrn_source 'ImuS microsource'
_exptl_absorpt_coefficient_mu 0.200
_exptl_absorpt_correction_T_max 0.980151
_exptl_absorpt_correction_T_min 0.761480
_exptl_absorpt_correction_type multi-scan
_exptl_absorpt_process_details
;
Sheldrick, G. M. (2008). <i>SADABS</i>. University of G\"ottingen, Germany.
;
_exptl_crystal_colour colourless
_exptl_crystal_density_diffrn 1.754
_exptl_crystal_description needle
_exptl_crystal_F_000 864
_exptl_crystal_size_max 0.410
_exptl_crystal_size_mid 0.180
_exptl_crystal_size_min 0.150
_refine_diff_density_max 0.248
_refine_diff_density_min -0.273
_refine_diff_density_rms 0.069
_refine_ls_extinction_method none
_refine_ls_goodness_of_fit_ref 1.053
_refine_ls_hydrogen_treatment constr
_refine_ls_matrix_type full
_refine_ls_number_parameters 283
_refine_ls_number_reflns 3013
_refine_ls_number_restraints 282
_refine_ls_restrained_S_all 1.050
_refine_ls_R_factor_all 0.1250
_refine_ls_R_factor_gt 0.0629
_refine_ls_shift/su_max 0.001
_refine_ls_shift/su_mean 0.000
_refine_ls_structure_factor_coef Fsqd
_refine_ls_weighting_details 'w=1/[\s^2^(Fo^2^)+(0.0719P)^2^+0.2264P] where P=(Fo^2^+2Fc^2^)/3'
_refine_ls_weighting_scheme calc
_refine_ls_wR_factor_gt 0.1353
_refine_ls_wR_factor_ref 0.1556
_reflns_Friedel_coverage 0.000
_reflns_number_gt 1716
_reflns_number_total 3013
_reflns_threshold_expression 'I > 2\s(I)'
_cod_data_source_file c6qo00158k2.cif
_cod_data_source_block jx3
_cod_original_cell_volume 1644.8(5)
_cod_original_sg_symbol_H-M 'P 21/n'
_cod_database_code 1553459
_shelx_shelxl_version_number 2014/7
_shelx_space_group_comment
; 
The symmetry employed for this shelxl refinement is uniquely defined 
by the following loop, which should always be used as a source of 
symmetry information in preference to the above space-group names. 
They are only intended as comments. 
;
_shelx_estimated_absorpt_t_min 0.922
_shelx_estimated_absorpt_t_max 0.971

loop_
_space_group_symop_operation_xyz
'x, y, z'
'-x+1/2, y+1/2, -z+1/2'
'-x, -y, -z'
'x-1/2, -y-1/2, z-1/2'

loop_
_atom_site_label
_atom_site_type_symbol
_atom_site_fract_x
_atom_site_fract_y
_atom_site_fract_z
_atom_site_U_iso_or_equiv
_atom_site_adp_type
_atom_site_occupancy
_atom_site_site_symmetry_order
_atom_site_calc_flag
_atom_site_refinement_flags_posn
_atom_site_refinement_flags_adp
_atom_site_refinement_flags_occupancy
_atom_site_disorder_assembly
_atom_site_disorder_group
C1 C 0.5946(3) 0.6663(4) 0.40584(15) 0.0242(8) Uani 1 1 d . U . . .
N2 N 0.6122(3) 0.7545(3) 0.45930(13) 0.0297(7) Uani 1 1 d . U . . .
N3 N 0.7047(3) 0.7218(4) 0.51504(13) 0.0388(8) Uani 1 1 d . U . . .
C4 C 0.8309(4) 0.6359(5) 0.51530(17) 0.0451(11) Uani 1 1 d . U . . .
H4A H 0.8135 0.5178 0.5113 0.068 Uiso 1 1 calc R U . . .
H4B H 0.8955 0.6586 0.5572 0.068 Uiso 1 1 calc R U . . .
H4C H 0.8691 0.6732 0.4776 0.068 Uiso 1 1 calc R U . . .
C5 C 0.7142(5) 0.8550(5) 0.56365(17) 0.0535(12) Uani 1 1 d . U . . .
H5A H 0.7845 0.9326 0.5570 0.080 Uiso 1 1 calc R U . . .
H5B H 0.7379 0.8100 0.6090 0.080 Uiso 1 1 calc R U . . .
H5C H 0.6267 0.9116 0.5575 0.080 Uiso 1 1 calc R U . . .
C6 C 0.4814(4) 0.7360(4) 0.35167(15) 0.0270(8) Uani 1 1 d . U . . .
F1 F 0.5048(2) 0.6960(3) 0.29042(9) 0.0398(6) Uani 1 1 d . U . . .
F2 F 0.4757(2) 0.9007(2) 0.35409(9) 0.0393(6) Uani 1 1 d . U . . .
C7 C 0.3399(3) 0.6709(4) 0.35444(15) 0.0254(8) Uani 1 1 d . U . . .
F3 F 0.3414(2) 0.5071(2) 0.34887(10) 0.0446(6) Uani 1 1 d . U . . .
F4 F 0.3149(2) 0.7071(3) 0.41538(8) 0.0423(6) Uani 1 1 d . U . . .
C8 C 0.2171(4) 0.7372(4) 0.30281(16) 0.0293(8) Uani 1 1 d . U . . .
F5 F 0.2381(2) 0.7101(3) 0.24095(9) 0.0469(6) Uani 1 1 d . U . . .
F6 F 0.2064(2) 0.8979(2) 0.31102(10) 0.0450(6) Uani 1 1 d . U . . .
C9 C 0.0807(4) 0.6621(5) 0.30579(19) 0.0413(10) Uani 1 1 d . U . . .
F7 F 0.0785(2) 0.5021(3) 0.29578(12) 0.0629(7) Uani 1 1 d . U . . .
F8 F 0.0464(2) 0.6892(3) 0.36399(11) 0.0586(7) Uani 1 1 d . U . . .
F9 F -0.0159(2) 0.7279(3) 0.25925(11) 0.0662(8) Uani 1 1 d . U . . .
C11 C 0.6549(3) 0.5076(4) 0.39268(14) 0.0209(8) Uani 1 1 d . U . . .
C12 C 0.6252(4) 0.3677(4) 0.42630(15) 0.0300(9) Uani 1 1 d . U . . .
H12 H 0.5634 0.3747 0.4555 0.036 Uiso 1 1 calc R U . . .
C13 C 0.6845(4) 0.2206(4) 0.41745(15) 0.0296(8) Uani 1 1 d . U . . .
H13 H 0.6638 0.1263 0.4406 0.035 Uiso 1 1 calc R U . . .
C14 C 0.7745(3) 0.2086(4) 0.37486(15) 0.0250(8) Uani 1 1 d . U . . .
C15 C 0.8008(4) 0.3439(4) 0.33931(15) 0.0295(9) Uani 1 1 d . U . . .
H15 H 0.8601 0.3358 0.3089 0.035 Uiso 1 1 calc R U . . .
C16 C 0.7398(4) 0.4917(4) 0.34829(15) 0.0301(9) Uani 1 1 d . U . . .
H16 H 0.7569 0.5845 0.3232 0.036 Uiso 1 1 calc R U . . .
C18 C 0.8404(4) 0.0495(5) 0.36604(17) 0.0379(9) Uani 1 1 d D U . . .
F10 F 0.7610(3) -0.0514(3) 0.32445(14) 0.0687(9) Uani 0.962(3) 1 d D U P A 1
F11 F 0.9524(3) 0.0655(3) 0.34230(15) 0.0615(9) Uani 0.962(3) 1 d D U P A 1
F12 F 0.8753(3) -0.0338(3) 0.42276(12) 0.0753(11) Uani 0.962(3) 1 d D U P A 1
F10B F 0.965(3) 0.048(6) 0.402(2) 0.041(7) Uani 0.038(3) 1 d D U P A 2
F11B F 0.780(4) -0.085(4) 0.380(2) 0.033(7) Uani 0.038(3) 1 d D U P A 2
F12B F 0.849(6) 0.029(6) 0.3027(10) 0.042(7) Uani 0.038(3) 1 d D U P A 2

loop_
_atom_site_aniso_label
_atom_site_aniso_U_11
_atom_site_aniso_U_22
_atom_site_aniso_U_33
_atom_site_aniso_U_23
_atom_site_aniso_U_13
_atom_site_aniso_U_12
C1 0.021(2) 0.0262(19) 0.0251(17) 0.0005(13) 0.0043(13) -0.0027(15)
N2 0.0309(18) 0.0317(18) 0.0259(15) -0.0033(12) 0.0046(12) -0.0028(14)
N3 0.041(2) 0.046(2) 0.0240(15) -0.0097(13) -0.0044(13) -0.0028(16)
C4 0.042(3) 0.048(3) 0.037(2) -0.0011(17) -0.0124(17) 0.000(2)
C5 0.067(3) 0.056(3) 0.033(2) -0.0186(18) -0.0010(19) -0.009(2)
C6 0.030(2) 0.025(2) 0.0241(17) -0.0016(13) 0.0021(13) 0.0015(16)
F1 0.0362(13) 0.0597(15) 0.0245(10) 0.0034(9) 0.0089(8) 0.0125(11)
F2 0.0367(14) 0.0252(12) 0.0529(12) 0.0056(9) 0.0024(9) 0.0005(10)
C7 0.028(2) 0.0202(19) 0.0254(17) -0.0004(12) 0.0006(13) 0.0015(15)
F3 0.0397(14) 0.0243(12) 0.0608(13) 0.0056(9) -0.0101(10) -0.0002(10)
F4 0.0315(13) 0.0735(16) 0.0215(10) 0.0027(9) 0.0047(8) -0.0036(12)
C8 0.033(2) 0.025(2) 0.0269(17) -0.0028(13) 0.0008(14) 0.0042(16)
F5 0.0445(15) 0.0678(16) 0.0243(11) 0.0016(9) -0.0019(9) 0.0079(12)
F6 0.0401(14) 0.0310(13) 0.0571(13) 0.0006(10) -0.0054(10) 0.0056(11)
C9 0.035(2) 0.041(2) 0.044(2) -0.0039(16) -0.0009(17) 0.0004(18)
F7 0.0393(16) 0.0458(16) 0.0992(19) -0.0145(13) 0.0045(13) -0.0110(13)
F8 0.0342(15) 0.0863(19) 0.0576(15) -0.0069(13) 0.0149(11) -0.0010(14)
F9 0.0342(15) 0.086(2) 0.0661(16) 0.0091(13) -0.0179(12) 0.0064(14)
C11 0.0151(19) 0.0264(19) 0.0189(16) -0.0007(12) -0.0020(13) -0.0015(14)
C12 0.034(2) 0.033(2) 0.0241(17) 0.0018(13) 0.0096(15) 0.0015(17)
C13 0.033(2) 0.026(2) 0.0303(18) 0.0050(14) 0.0069(15) -0.0016(17)
C14 0.0189(19) 0.0271(19) 0.0265(17) -0.0012(13) -0.0014(13) 0.0014(15)
C15 0.025(2) 0.036(2) 0.0290(18) -0.0004(14) 0.0091(15) 0.0018(17)
C16 0.029(2) 0.030(2) 0.0320(18) 0.0041(14) 0.0072(15) -0.0006(17)
C18 0.034(2) 0.035(2) 0.044(2) 0.0000(16) 0.0072(17) 0.0021(18)
F10 0.057(2) 0.0472(17) 0.099(2) -0.0347(14) 0.0104(15) -0.0031(14)
F11 0.0437(18) 0.0438(17) 0.107(2) 0.0054(14) 0.0384(15) 0.0112(14)
F12 0.109(3) 0.0565(18) 0.0631(17) 0.0226(13) 0.0251(16) 0.0475(18)
F10B 0.032(7) 0.029(14) 0.058(13) -0.003(10) 0.001(7) 0.005(6)
F11B 0.023(13) 0.031(8) 0.041(15) 0.003(8) 0.000(10) 0.008(8)
F12B 0.049(17) 0.033(14) 0.046(7) -0.003(6) 0.013(7) 0.003(11)

loop_
_atom_type_symbol
_atom_type_description
_atom_type_scat_dispersion_real
_atom_type_scat_dispersion_imag
_atom_type_scat_source
C C 0.0033 0.0016 'International Tables Vol C Tables 4.2.6.8 and 6.1.1.4'
H H 0.0000 0.0000 'International Tables Vol C Tables 4.2.6.8 and 6.1.1.4'
N N 0.0061 0.0033 'International Tables Vol C Tables 4.2.6.8 and 6.1.1.4'
F F 0.0171 0.0103 'International Tables Vol C Tables 4.2.6.8 and 6.1.1.4'

loop_
_geom_angle_atom_site_label_1
_geom_angle_atom_site_label_2
_geom_angle_atom_site_label_3
_geom_angle
N2 C1 C11 130.8(3)
N2 C1 C6 111.0(3)
C11 C1 C6 117.8(3)
C1 N2 N3 124.0(3)
N2 N3 C4 123.5(3)
N2 N3 C5 111.5(3)
C4 N3 C5 115.0(3)
N3 C4 H4A 109.5
N3 C4 H4B 109.5
H4A C4 H4B 109.5
N3 C4 H4C 109.5
H4A C4 H4C 109.5
H4B C4 H4C 109.5
N3 C5 H5A 109.5
N3 C5 H5B 109.5
H5A C5 H5B 109.5
N3 C5 H5C 109.5
H5A C5 H5C 109.5
H5B C5 H5C 109.5
F2 C6 F1 106.8(3)
F2 C6 C1 112.1(3)
F1 C6 C1 109.5(3)
F2 C6 C7 107.3(3)
F1 C6 C7 106.9(2)
C1 C6 C7 113.8(3)
F3 C7 F4 107.6(3)
F3 C7 C6 108.4(3)
F4 C7 C6 108.1(2)
F3 C7 C8 108.2(3)
F4 C7 C8 106.1(3)
C6 C7 C8 118.0(3)
F6 C8 F5 108.3(3)
F6 C8 C9 107.2(3)
F5 C8 C9 107.0(3)
F6 C8 C7 109.5(3)
F5 C8 C7 109.0(3)
C9 C8 C7 115.6(3)
F7 C9 F9 107.6(3)
F7 C9 F8 107.8(3)
F9 C9 F8 106.8(3)
F7 C9 C8 112.3(3)
F9 C9 C8 110.0(3)
F8 C9 C8 112.1(3)
C16 C11 C12 118.3(3)
C16 C11 C1 122.5(3)
C12 C11 C1 119.3(3)
C13 C12 C11 120.5(3)
C13 C12 H12 119.7
C11 C12 H12 119.7
C12 C13 C14 120.3(3)
C12 C13 H13 119.8
C14 C13 H13 119.8
C15 C14 C13 119.9(3)
C15 C14 C18 119.8(3)
C13 C14 C18 120.3(3)
C14 C15 C16 119.3(3)
C14 C15 H15 120.3
C16 C15 H15 120.3
C11 C16 C15 121.5(3)
C11 C16 H16 119.2
C15 C16 H16 119.2
F11B C18 F10B 108(2)
F11 C18 F10 105.7(3)
F11B C18 F12B 103(2)
F10B C18 F12B 108(2)
F11 C18 F12 106.3(3)
F10 C18 F12 105.0(3)
F11B C18 C14 118(2)
F10B C18 C14 110(2)
F11 C18 C14 113.2(3)
F10 C18 C14 113.4(3)
F12B C18 C14 110(2)
F12 C18 C14 112.6(3)

loop_
_geom_bond_atom_site_label_1
_geom_bond_atom_site_label_2
_geom_bond_distance
C1 N2 1.291(4)
C1 C11 1.479(4)
C1 C6 1.525(4)
N2 N3 1.341(4)
N3 C4 1.450(5)
N3 C5 1.464(4)
C4 H4A 0.9800
C4 H4B 0.9800
C4 H4C 0.9800
C5 H5A 0.9800
C5 H5B 0.9800
C5 H5C 0.9800
C6 F2 1.347(4)
C6 F1 1.363(4)
C6 C7 1.532(5)
C7 F3 1.342(4)
C7 F4 1.355(4)
C7 C8 1.547(5)
C8 F6 1.330(4)
C8 F5 1.345(4)
C8 C9 1.516(5)
C9 F7 1.322(4)
C9 F9 1.325(4)
C9 F8 1.326(4)
C11 C16 1.377(4)
C11 C12 1.397(4)
C12 C13 1.370(5)
C12 H12 0.9500
C13 C14 1.385(5)
C13 H13 0.9500
C14 C15 1.378(4)
C14 C18 1.487(5)
C15 C16 1.383(5)
C15 H15 0.9500
C16 H16 0.9500
C18 F11B 1.319(15)
C18 F10B 1.322(15)
C18 F11 1.324(4)
C18 F10 1.326(4)
C18 F12B 1.326(15)
C18 F12 1.328(4)

loop_
_geom_torsion_atom_site_label_1
_geom_torsion_atom_site_label_2
_geom_torsion_atom_site_label_3
_geom_torsion_atom_site_label_4
_geom_torsion
C11 C1 N2 N3 6.7(6)
C6 C1 N2 N3 179.8(3)
C1 N2 N3 C4 28.2(5)
C1 N2 N3 C5 171.9(3)
N2 C1 C6 F2 33.3(4)
C11 C1 C6 F2 -152.6(3)
N2 C1 C6 F1 151.6(3)
C11 C1 C6 F1 -34.3(4)
N2 C1 C6 C7 -88.8(3)
C11 C1 C6 C7 85.3(4)
F2 C6 C7 F3 177.1(2)
F1 C6 C7 F3 62.8(3)
C1 C6 C7 F3 -58.3(3)
F2 C6 C7 F4 -66.5(3)
F1 C6 C7 F4 179.1(2)
C1 C6 C7 F4 58.1(4)
F2 C6 C7 C8 53.8(3)
F1 C6 C7 C8 -60.6(4)
C1 C6 C7 C8 178.4(3)
F3 C7 C8 F6 174.8(3)
F4 C7 C8 F6 59.5(3)
C6 C7 C8 F6 -61.8(4)
F3 C7 C8 F5 -66.9(4)
F4 C7 C8 F5 177.8(3)
C6 C7 C8 F5 56.5(4)
F3 C7 C8 C9 53.6(4)
F4 C7 C8 C9 -61.6(4)
C6 C7 C8 C9 177.1(3)
F6 C8 C9 F7 177.8(3)
F5 C8 C9 F7 61.8(4)
C7 C8 C9 F7 -59.9(4)
F6 C8 C9 F9 57.9(4)
F5 C8 C9 F9 -58.1(4)
C7 C8 C9 F9 -179.7(3)
F6 C8 C9 F8 -60.8(4)
F5 C8 C9 F8 -176.8(3)
C7 C8 C9 F8 61.6(4)
N2 C1 C11 C16 -114.7(4)
C6 C1 C11 C16 72.6(4)
N2 C1 C11 C12 65.3(5)
C6 C1 C11 C12 -107.4(3)
C16 C11 C12 C13 3.0(5)
C1 C11 C12 C13 -177.0(3)
C11 C12 C13 C14 -0.2(5)
C12 C13 C14 C15 -2.4(5)
C12 C13 C14 C18 179.1(3)
C13 C14 C15 C16 2.0(5)
C18 C14 C15 C16 -179.5(3)
C12 C11 C16 C15 -3.4(5)
C1 C11 C16 C15 176.5(3)
C14 C15 C16 C11 0.9(5)
C15 C14 C18 F11B -156(2)
C13 C14 C18 F11B 23(2)
C15 C14 C18 F10B 81(2)
C13 C14 C18 F10B -100(3)
C15 C14 C18 F11 21.9(4)
C13 C14 C18 F11 -159.6(3)
C15 C14 C18 F10 -98.5(4)
C13 C14 C18 F10 80.0(4)
C15 C14 C18 F12B -37(2)
C13 C14 C18 F12B 141(2)
C15 C14 C18 F12 142.5(4)
C13 C14 C18 F12 -39.0(5)
